data_1554450
loop_
_publ_author_name
'Wu, Xuan-Jun'
'Wang, Hua-Jing'
'Yang, Zhao-Qi'
'Tang, Xiao-Sheng'
'Yuan, Ye'
'Su, Wei'
'Chen, Cheng'
'Verpoort, Francis'

_publ_section_title
;
 Efficient and phosphine-free bidentate N-heterocyclic carbene/ruthenium
 catalytic systems for the dehydrogenative amidation of alcohols and
 amines
;
_journal_issue 5
_journal_name_full 'Organic Chemistry Frontiers'
_journal_page_first 563
_journal_paper_doi 10.1039/C8QO00902C
_journal_volume 6
_journal_year 2019
_chemical_formula_moiety 'C27 H31 I N2 Ru'
_chemical_formula_sum 'C27 H31 I N2 Ru'
_chemical_formula_weight 611.51
_space_group_crystal_system monoclinic
_space_group_IT_number 14
_space_group_name_Hall '-P 2yn'
_space_group_name_H-M_alt 'P 1 21/n 1'
_atom_sites_solution_hydrogens geom
_atom_sites_solution_primary heavy
_audit_creation_date 2018-07-06
_audit_creation_method
;
Olex2 1.2
(compiled 2018.04.26 svn.r3504 for OlexSys, GUI svn.r5492)
;
_audit_update_record
;
2018-07-07 deposited with the CCDC.
2018-11-16 downloaded from the CCDC.
;
_cell_angle_alpha 90
_cell_angle_beta 95.269(2)
_cell_angle_gamma 90
_cell_formula_units_Z 4
_cell_length_a 15.329(2)
_cell_length_b 7.7727(10)
_cell_length_c 21.254(3)
_cell_measurement_reflns_used 6321
_cell_measurement_temperature 100(2)
_cell_measurement_theta_max 25.73
_cell_measurement_theta_min 2.67
_cell_volume 2521.7(6)
_computing_cell_refinement 'Bruker SAINT'
_computing_data_collection 'Bruker APEX2'
_computing_data_reduction 'Bruker SAINT'
_computing_molecular_graphics 'Olex2 (Dolomanov et al., 2009)'
_computing_publication_material 'Olex2 (Dolomanov et al., 2009)'
_computing_structure_refinement 'XL (Sheldrick, 2008)'
_computing_structure_solution 'XS (Sheldrick, 2008)'
_diffrn_ambient_temperature 100(2)
_diffrn_measured_fraction_theta_full 0.998
_diffrn_measured_fraction_theta_max 0.998
_diffrn_measurement_device_type 'Bruker APEX-II CCD'
_diffrn_measurement_method '\f and \w scans'
_diffrn_radiation_type MoK\a
_diffrn_radiation_wavelength 0.71073
_diffrn_reflns_av_R_equivalents 0.0349
_diffrn_reflns_av_unetI/netI 0.0328
_diffrn_reflns_Laue_measured_fraction_full 0.998
_diffrn_reflns_Laue_measured_fraction_max 0.998
_diffrn_reflns_limit_h_max 18
_diffrn_reflns_limit_h_min -18
_diffrn_reflns_limit_k_max 9
_diffrn_reflns_limit_k_min -9
_diffrn_reflns_limit_l_max 25
_diffrn_reflns_limit_l_min -25
_diffrn_reflns_number 16912
_diffrn_reflns_point_group_measured_fraction_full 0.998
_diffrn_reflns_point_group_measured_fraction_max 0.998
_diffrn_reflns_theta_full 24.997
_diffrn_reflns_theta_max 24.997
_diffrn_reflns_theta_min 1.924
_exptl_absorpt_coefficient_mu 1.862
_exptl_absorpt_correction_type none
_exptl_crystal_colour 'dark orange'
_exptl_crystal_colour_modifier dark
_exptl_crystal_colour_primary orange
_exptl_crystal_density_diffrn 1.611
_exptl_crystal_description block
_exptl_crystal_F_000 1216
_exptl_crystal_size_max 0.12
_exptl_crystal_size_mid 0.1
_exptl_crystal_size_min 0.1
_refine_diff_density_max 0.628
_refine_diff_density_min -0.480
_refine_diff_density_rms 0.080
_refine_ls_extinction_method none
_refine_ls_goodness_of_fit_ref 1.036
_refine_ls_hydrogen_treatment constr
_refine_ls_matrix_type full
_refine_ls_number_parameters 286
_refine_ls_number_reflns 4435
_refine_ls_number_restraints 0
_refine_ls_restrained_S_all 1.036
_refine_ls_R_factor_all 0.0375
_refine_ls_R_factor_gt 0.0299
_refine_ls_shift/su_max 0.000
_refine_ls_shift/su_mean 0.000
_refine_ls_structure_factor_coef Fsqd
_refine_ls_weighting_details 'w=1/[\s^2^(Fo^2^)+(0.0372P)^2^+1.6998P] where P=(Fo^2^+2Fc^2^)/3'
_refine_ls_weighting_scheme calc
_refine_ls_wR_factor_gt 0.0729
_refine_ls_wR_factor_ref 0.0763
_reflns_Friedel_coverage 0.000
_reflns_number_gt 3801
_reflns_number_total 4435
_reflns_threshold_expression 'I > 2\s(I)'
_cod_data_source_file c8qo00902c2.cif
_cod_data_source_block mo_180706b_0m
_cod_database_code 1554450
_shelx_shelxl_version_number 2014/7
_shelx_space_group_comment
;
The symmetry employed for this shelxl refinement is uniquely defined
by the following loop, which should always be used as a source of
symmetry information in preference to the above space-group names.
They are only intended as comments.
;
_olex2_refinement_description
;
1. Fixed Uiso
 At 1.2 times of:
  All C(H) groups, All C(H,H) groups
 At 1.5 times of:
  All C(H,H,H) groups
2.a Ternary CH refined with riding coordinates:
 C18(H18)
2.b Secondary CH2 refined with riding coordinates:
 C5(H5A,H5B)
2.c Aromatic/amide H refined with riding coordinates:
 C3(H3), C23(H23), C8(H8), C11(H11), C24(H24), C26(H26), C25(H25), C27(H27),
 C16(H16), C7(H7)
2.d Idealised Me refined as rotating group:
 C20(H20A,H20B,H20C), C21(H21A,H21B,H21C), C13(H13A,H13B,H13C), C14(H14A,H14B,
 H14C), C6(H6A,H6B,H6C), C19(H19A,H19B,H19C)
;
_olex2_submission_special_instructions 'No special instructions were received'

loop_
_space_group_symop_operation_xyz
'x, y, z'
'-x+1/2, y+1/2, -z+1/2'
'-x, -y, -z'
'x-1/2, -y-1/2, z-1/2'

loop_
_atom_site_label
_atom_site_type_symbol
_atom_site_fract_x
_atom_site_fract_y
_atom_site_fract_z
_atom_site_U_iso_or_equiv
_atom_site_adp_type
_atom_site_occupancy
_atom_site_site_symmetry_order
_atom_site_calc_flag
_atom_site_refinement_flags_posn
Ru1 Ru 0.01678(2) 0.18045(4) 0.14200(2) 0.03458(10) Uani 1 1 d .
I1 I -0.11566(2) -0.04816(3) 0.11684(2) 0.04955(10) Uani 1 1 d .
N1 N 0.0163(2) 0.0173(4) 0.26546(14) 0.0415(7) Uani 1 1 d .
N2 N -0.0759(2) 0.2300(4) 0.26493(15) 0.0470(8) Uani 1 1 d .
C9 C 0.0819(2) -0.0772(5) 0.23828(17) 0.0404(8) Uani 1 1 d .
C2 C 0.0928(2) -0.0213(4) 0.17680(16) 0.0364(8) Uani 1 1 d .
C1 C -0.0173(2) 0.1525(5) 0.23018(17) 0.0405(8) Uani 1 1 d .
C4 C 0.2146(3) -0.2254(5) 0.1776(2) 0.0486(10) Uani 1 1 d .
C3 C 0.1587(2) -0.1024(5) 0.14789(18) 0.0417(8) Uani 1 1 d .
H3 H 0.1664 -0.0728 0.1054 0.050 Uiso 1 1 calc R
C10 C -0.0231(3) 0.0057(6) 0.32162(18) 0.0509(10) Uani 1 1 d .
C17 C -0.0809(3) 0.1424(6) 0.32101(18) 0.0532(10) Uani 1 1 d .
C18 C -0.1259(3) 0.3849(6) 0.2433(2) 0.0562(11) Uani 1 1 d .
H18 H -0.1076 0.4137 0.2006 0.067 Uiso 1 1 calc R
C23 C -0.0289(3) 0.4416(6) 0.0996(2) 0.0624(12) Uani 1 1 d .
H23 H -0.0806 0.5077 0.1017 0.075 Uiso 1 1 calc R
C8 C 0.1341(3) -0.2011(5) 0.26886(19) 0.0500(10) Uani 1 1 d .
H8 H 0.1243 -0.2361 0.3105 0.060 Uiso 1 1 calc R
C11 C -0.0175(3) -0.1121(7) 0.37049(19) 0.0663(13) Uani 1 1 d .
H11 H 0.0210 -0.2078 0.3703 0.080 Uiso 1 1 calc R
C22 C -0.0239(4) 0.3294(7) 0.0511(2) 0.0740(16) Uani 1 1 d .
C24 C 0.0388(4) 0.4613(6) 0.1451(2) 0.0716(14) Uani 1 1 d .
H24 H 0.0311 0.5343 0.1800 0.086 Uiso 1 1 calc R
C26 C 0.1278(4) 0.2779(8) 0.0963(4) 0.089(2) Uani 1 1 d .
H26 H 0.1836 0.2250 0.0957 0.107 Uiso 1 1 calc R
C12 C -0.0697(4) -0.0873(9) 0.4201(2) 0.0864(18) Uani 1 1 d .
C25 C 0.1137(4) 0.3843(8) 0.1427(3) 0.0834(18) Uani 1 1 d .
H25 H 0.1593 0.4050 0.1751 0.100 Uiso 1 1 calc R
C27 C 0.0610(6) 0.2412(6) 0.0473(3) 0.103(3) Uani 1 1 d .
H27 H 0.0703 0.1641 0.0138 0.123 Uiso 1 1 calc R
C20 C -0.0996(4) 0.5365(7) 0.2857(3) 0.0920(19) Uani 1 1 d .
H20A H -0.1309 0.5307 0.3239 0.138 Uiso 1 1 calc GR
H20B H -0.1147 0.6439 0.2632 0.138 Uiso 1 1 calc GR
H20C H -0.0363 0.5329 0.2976 0.138 Uiso 1 1 calc GR
C15 C -0.1250(4) 0.0562(10) 0.4203(2) 0.096(2) Uani 1 1 d .
C16 C -0.1314(3) 0.1693(8) 0.3711(2) 0.0743(15) Uani 1 1 d .
H16 H -0.1698 0.2651 0.3711 0.089 Uiso 1 1 calc R
C21 C -0.1004(6) 0.3030(11) 0.0038(4) 0.189(5) Uani 1 1 d .
H21A H -0.1001 0.1845 -0.0120 0.283 Uiso 1 1 calc GR
H21B H -0.0968 0.3831 -0.0315 0.283 Uiso 1 1 calc GR
H21C H -0.1546 0.3238 0.0236 0.283 Uiso 1 1 calc GR
C13 C -0.0645(5) -0.2233(11) 0.4721(3) 0.136(3) Uani 1 1 d .
H13A H -0.1221 -0.2766 0.4739 0.204 Uiso 1 1 calc GR
H13B H -0.0463 -0.1689 0.5129 0.204 Uiso 1 1 calc GR
H13C H -0.0217 -0.3115 0.4631 0.204 Uiso 1 1 calc GR
C14 C -0.1802(6) 0.0853(14) 0.4758(3) 0.163(4) Uani 1 1 d .
H14A H -0.2368 0.0275 0.4673 0.244 Uiso 1 1 calc GR
H14B H -0.1896 0.2090 0.4812 0.244 Uiso 1 1 calc GR
H14C H -0.1494 0.0382 0.5144 0.244 Uiso 1 1 calc GR
C7 C 0.2002(3) -0.2734(5) 0.2386(2) 0.0544(11) Uani 1 1 d .
H7 H 0.2369 -0.3579 0.2597 0.065 Uiso 1 1 calc R
C5 C 0.2898(3) -0.2929(6) 0.1441(2) 0.0621(12) Uani 1 1 d .
H5A H 0.3137 -0.3969 0.1663 0.075 Uiso 1 1 calc R
H5B H 0.2679 -0.3269 0.1006 0.075 Uiso 1 1 calc R
C6 C 0.3614(3) -0.1642(7) 0.1411(3) 0.0799(15) Uani 1 1 d .
H6A H 0.3384 -0.0620 0.1182 0.120 Uiso 1 1 calc GR
H6B H 0.4087 -0.2145 0.1190 0.120 Uiso 1 1 calc GR
H6C H 0.3841 -0.1316 0.1840 0.120 Uiso 1 1 calc GR
C19 C -0.2223(3) 0.3519(7) 0.2347(2) 0.0708(13) Uani 1 1 d .
H19A H -0.2345 0.2588 0.2040 0.106 Uiso 1 1 calc GR
H19B H -0.2528 0.4566 0.2192 0.106 Uiso 1 1 calc GR
H19C H -0.2430 0.3185 0.2753 0.106 Uiso 1 1 calc GR

loop_
_atom_site_aniso_label
_atom_site_aniso_U_11
_atom_site_aniso_U_22
_atom_site_aniso_U_33
_atom_site_aniso_U_23
_atom_site_aniso_U_13
_atom_site_aniso_U_12
Ru1 0.03507(16) 0.02942(16) 0.03913(17) 0.00364(12) 0.00276(12) 0.00048(11)
I1 0.04881(16) 0.04980(18) 0.05054(16) -0.00408(11) 0.00729(12) -0.01356(12)
N1 0.0537(18) 0.0360(17) 0.0343(16) -0.0012(13) 0.0019(14) -0.0049(15)
N2 0.0442(17) 0.051(2) 0.0474(18) -0.0084(15) 0.0116(15) -0.0041(15)
C9 0.047(2) 0.0321(19) 0.0413(19) -0.0002(16) -0.0026(16) -0.0053(16)
C2 0.0374(18) 0.0308(18) 0.0396(19) 0.0003(15) -0.0033(15) -0.0033(15)
C1 0.0398(19) 0.036(2) 0.045(2) -0.0059(16) 0.0020(16) -0.0088(16)
C4 0.046(2) 0.034(2) 0.063(3) -0.0079(18) -0.0079(19) 0.0025(17)
C3 0.0403(19) 0.039(2) 0.045(2) 0.0014(17) -0.0038(16) 0.0011(17)
C10 0.061(2) 0.055(3) 0.036(2) -0.0015(18) 0.0031(18) -0.018(2)
C17 0.050(2) 0.069(3) 0.042(2) -0.011(2) 0.0066(18) -0.018(2)
C18 0.044(2) 0.053(3) 0.073(3) -0.009(2) 0.011(2) 0.004(2)
C23 0.063(3) 0.042(2) 0.083(3) 0.027(2) 0.017(3) 0.015(2)
C8 0.067(3) 0.036(2) 0.044(2) 0.0050(17) -0.0114(19) -0.005(2)
C11 0.085(3) 0.068(3) 0.044(2) 0.005(2) -0.004(2) -0.022(3)
C22 0.107(4) 0.065(3) 0.045(2) 0.028(2) -0.022(3) -0.043(3)
C24 0.111(5) 0.039(3) 0.064(3) -0.003(2) 0.006(3) -0.022(3)
C26 0.066(3) 0.054(3) 0.156(6) 0.048(4) 0.060(4) 0.015(3)
C12 0.102(4) 0.118(5) 0.039(3) 0.015(3) 0.009(3) -0.036(4)
C25 0.071(4) 0.066(4) 0.109(5) 0.041(4) -0.010(3) -0.030(3)
C27 0.224(9) 0.032(3) 0.067(3) -0.002(2) 0.090(5) -0.017(4)
C20 0.061(3) 0.066(3) 0.147(6) -0.037(3) 0.002(3) -0.001(3)
C15 0.090(4) 0.152(6) 0.049(3) -0.002(4) 0.022(3) -0.025(4)
C16 0.065(3) 0.108(4) 0.053(3) -0.014(3) 0.020(2) -0.012(3)
C21 0.235(10) 0.182(8) 0.125(6) 0.099(6) -0.119(6) -0.138(8)
C13 0.170(7) 0.174(8) 0.066(4) 0.040(4) 0.021(4) -0.048(6)
C14 0.149(7) 0.273(12) 0.076(4) 0.017(6) 0.066(5) 0.017(8)
C7 0.059(2) 0.034(2) 0.065(3) 0.0013(19) -0.022(2) 0.0049(19)
C5 0.053(2) 0.054(3) 0.076(3) -0.008(2) -0.007(2) 0.022(2)
C6 0.057(3) 0.080(4) 0.105(4) -0.006(3) 0.017(3) 0.012(3)
C19 0.047(2) 0.083(4) 0.083(3) -0.012(3) 0.009(2) 0.001(2)

loop_
_atom_type_symbol
_atom_type_description
_atom_type_scat_dispersion_real
_atom_type_scat_dispersion_imag
_atom_type_scat_source
C C 0.0033 0.0016 'International Tables Vol C Tables 4.2.6.8 and 6.1.1.4'
H H 0.0000 0.0000 'International Tables Vol C Tables 4.2.6.8 and 6.1.1.4'
I I -0.4742 1.8119 'International Tables Vol C Tables 4.2.6.8 and 6.1.1.4'
N N 0.0061 0.0033 'International Tables Vol C Tables 4.2.6.8 and 6.1.1.4'
Ru Ru -1.2594 0.8363 'International Tables Vol C Tables 4.2.6.8 and 6.1.1.4'

loop_
_geom_angle_atom_site_label_1
_geom_angle_atom_site_label_2
_geom_angle_atom_site_label_3
_geom_angle
C2 Ru1 I1 87.73(9)
C2 Ru1 C23 163.13(15)
C2 Ru1 C22 142.4(2)
C2 Ru1 C24 131.64(19)
C2 Ru1 C26 89.16(17)
C2 Ru1 C25 100.94(19)
C2 Ru1 C27 106.1(2)
C1 Ru1 I1 81.88(10)
C1 Ru1 C2 76.59(15)
C1 Ru1 C23 111.47(16)
C1 Ru1 C22 140.4(2)
C1 Ru1 C24 97.55(17)
C1 Ru1 C26 137.6(3)
C1 Ru1 C25 108.0(2)
C1 Ru1 C27 173.39(18)
C23 Ru1 I1 107.76(13)
C22 Ru1 I1 91.39(11)
C22 Ru1 C23 34.36(19)
C24 Ru1 I1 139.70(17)
C24 Ru1 C23 35.04(19)
C24 Ru1 C22 63.54(18)
C24 Ru1 C27 76.11(18)
C26 Ru1 I1 138.0(2)
C26 Ru1 C23 74.92(17)
C26 Ru1 C22 67.0(2)
C26 Ru1 C24 62.9(2)
C26 Ru1 C27 37.6(3)
C25 Ru1 I1 168.01(15)
C25 Ru1 C23 62.8(2)
C25 Ru1 C22 76.68(18)
C25 Ru1 C24 34.5(2)
C25 Ru1 C26 35.4(2)
C25 Ru1 C27 65.7(2)
C27 Ru1 I1 104.1(2)
C27 Ru1 C23 64.3(2)
C27 Ru1 C22 38.2(2)
C1 N1 C9 115.1(3)
C1 N1 C10 110.5(3)
C10 N1 C9 134.5(3)
C1 N2 C17 110.1(3)
C1 N2 C18 122.9(3)
C17 N2 C18 127.0(3)
C2 C9 N1 111.8(3)
C8 C9 N1 125.2(4)
C8 C9 C2 122.9(4)
C9 C2 Ru1 117.4(3)
C3 C2 Ru1 127.1(3)
C3 C2 C9 115.3(3)
N1 C1 Ru1 118.7(3)
N2 C1 Ru1 134.8(3)
N2 C1 N1 106.2(3)
C3 C4 C5 119.3(4)
C7 C4 C3 117.7(4)
C7 C4 C5 122.9(4)
C2 C3 C4 123.7(4)
C17 C10 N1 105.7(3)
C11 C10 N1 133.4(4)
C11 C10 C17 120.8(4)
N2 C17 C10 107.5(3)
N2 C17 C16 131.8(5)
C10 C17 C16 120.6(4)
N2 C18 C20 110.3(4)
N2 C18 C19 112.1(4)
C19 C18 C20 114.3(4)
C22 C23 Ru1 72.2(3)
C22 C23 C24 121.3(5)
C24 C23 Ru1 68.7(3)
C7 C8 C9 119.2(4)
C10 C11 C12 118.4(5)
C23 C22 Ru1 73.4(2)
C23 C22 C27 116.8(5)
C23 C22 C21 120.4(7)
C27 C22 Ru1 68.9(3)
C27 C22 C21 122.7(7)
C21 C22 Ru1 129.6(4)
C23 C24 Ru1 76.3(3)
C25 C24 Ru1 71.1(3)
C25 C24 C23 122.6(5)
C25 C26 Ru1 72.2(3)
C25 C26 C27 121.1(5)
C27 C26 Ru1 73.5(3)
C11 C12 C15 120.2(5)
C11 C12 C13 117.2(7)
C15 C12 C13 122.6(6)
C24 C25 Ru1 74.4(3)
C24 C25 C26 121.6(6)
C26 C25 Ru1 72.4(3)
C22 C27 Ru1 73.0(2)
C26 C27 Ru1 68.8(3)
C26 C27 C22 116.4(4)
C12 C15 C14 119.9(6)
C16 C15 C12 120.8(5)
C16 C15 C14 119.3(7)
C15 C16 C17 119.1(6)
C8 C7 C4 121.1(4)
C6 C5 C4 112.7(4)

loop_
_geom_bond_atom_site_label_1
_geom_bond_atom_site_label_2
_geom_bond_distance
Ru1 I1 2.7140(4)
Ru1 C2 2.051(3)
Ru1 C1 2.003(4)
Ru1 C23 2.304(4)
Ru1 C22 2.289(4)
Ru1 C24 2.209(4)
Ru1 C26 2.172(5)
Ru1 C25 2.171(5)
Ru1 C27 2.233(4)
N1 C9 1.411(5)
N1 C1 1.364(5)
N1 C10 1.390(5)
N2 C1 1.355(5)
N2 C17 1.381(5)
N2 C18 1.477(5)
C9 C2 1.402(5)
C9 C8 1.376(5)
C2 C3 1.382(5)
C4 C3 1.396(5)
C4 C7 1.385(6)
C4 C5 1.504(6)
C10 C17 1.382(6)
C10 C11 1.382(6)
C17 C16 1.389(6)
C18 C20 1.516(6)
C18 C19 1.495(6)
C23 C22 1.357(7)
C23 C24 1.362(7)
C8 C7 1.371(6)
C11 C12 1.393(7)
C22 C27 1.479(9)
C22 C21 1.488(7)
C24 C25 1.299(8)
C26 C25 1.320(9)
C26 C27 1.422(9)
C12 C15 1.401(9)
C12 C13 1.527(8)
C15 C16 1.362(8)
C15 C14 1.530(8)
C5 C6 1.491(7)

loop_
_smtbx_masks_void_nr
_smtbx_masks_void_average_x
_smtbx_masks_void_average_y
_smtbx_masks_void_average_z
_smtbx_masks_void_volume
_smtbx_masks_void_count_electrons
1 0.238 0.491 0.487 19.2 0.8
2 0.262 -0.009 0.013 19.2 0.7
3 0.738 0.009 0.987 19.2 0.8
4 0.762 0.509 0.513 19.2 0.7
